data_7152995
loop_
_publ_author_name
'Dudkin, Sergii'
'Iaroshenko, Viktor O.'
'Sosnovskikh, Vyacheslav Ya'
'Tolmachev, Andrey A.'
'Villinger, Alexander'
'Langer, Peter'

_publ_section_title
;
 Synthesis and reactivity of 5-polyfluoroalkyl-5-deazaalloxazines.
;
_journal_issue 32
_journal_name_full 'Organic &amp; biomolecular chemistry'
_journal_page_first 5351
_journal_page_last 5361
_journal_paper_doi 10.1039/c3ob26837c
_journal_volume 11
_journal_year 2013
_chemical_formula_moiety 'C16 H14 F3 N3 O3'
_chemical_formula_sum 'C16 H14 F3 N3 O3'
_chemical_formula_weight 353.30
_chemical_name_systematic
;
?
;
_space_group_IT_number 2
_symmetry_cell_setting triclinic
_symmetry_Int_Tables_number 2
_symmetry_space_group_name_Hall '-P 1'
_symmetry_space_group_name_H-M 'P -1'
_atom_sites_solution_hydrogens geom
_atom_sites_solution_primary direct
_atom_sites_solution_secondary difmap
_audit_creation_method SHELXL-97
_cell_angle_alpha 92.445(2)
_cell_angle_beta 104.160(2)
_cell_angle_gamma 93.761(2)
_cell_formula_units_Z 2
_cell_length_a 7.4835(3)
_cell_length_b 8.5920(3)
_cell_length_c 11.4002(4)
_cell_measurement_reflns_used 7592
_cell_measurement_temperature 173(2)
_cell_measurement_theta_max 60.939
_cell_measurement_theta_min 4.760
_cell_volume 707.90(5)
_computing_cell_refinement 'Bruker Apex V7.51A'
_computing_data_collection 'Bruker Apex V7.51A'
_computing_data_reduction 'Bruker SAINT'
_computing_molecular_graphics 'ORTEP-3v2.01 (Farrugia, 1997)'
_computing_publication_material SHELXL-97
_computing_structure_refinement 'SHELXL-97 (Sheldrick, 1997)'
_computing_structure_solution 'SHELXS-97 (Sheldrick, 1997)'
_diffrn_ambient_temperature 173(2)
_diffrn_measured_fraction_theta_full 0.995
_diffrn_measured_fraction_theta_max 0.995
_diffrn_measurement_device_type 'Bruker-Nonius Apex X8-CCD-diffractometer'
_diffrn_measurement_method 'phi and omega scans'
_diffrn_radiation_monochromator graphite
_diffrn_radiation_source 'sealed tube'
_diffrn_radiation_type MoK\a
_diffrn_radiation_wavelength 0.71073
_diffrn_reflns_av_R_equivalents 0.0186
_diffrn_reflns_av_sigmaI/netI 0.0194
_diffrn_reflns_limit_h_max 10
_diffrn_reflns_limit_h_min -10
_diffrn_reflns_limit_k_max 12
_diffrn_reflns_limit_k_min -12
_diffrn_reflns_limit_l_max 15
_diffrn_reflns_limit_l_min -16
_diffrn_reflns_number 15295
_diffrn_reflns_theta_full 30.00
_diffrn_reflns_theta_max 30.00
_diffrn_reflns_theta_min 2.92
_exptl_absorpt_coefficient_mu 0.142
_exptl_absorpt_correction_T_max 0.9859
_exptl_absorpt_correction_T_min 0.9349
_exptl_absorpt_correction_type multi-scan
_exptl_absorpt_process_details '(SADABS; Sheldrick, 2004)'
_exptl_crystal_colour colourless
_exptl_crystal_density_diffrn 1.657
_exptl_crystal_density_method 'not measured'
_exptl_crystal_description block
_exptl_crystal_F_000 364
_exptl_crystal_size_max 0.48
_exptl_crystal_size_mid 0.17
_exptl_crystal_size_min 0.10
_refine_diff_density_max 0.419
_refine_diff_density_min -0.278
_refine_diff_density_rms 0.047
_refine_ls_extinction_method none
_refine_ls_goodness_of_fit_ref 1.026
_refine_ls_hydrogen_treatment mixed
_refine_ls_matrix_type full
_refine_ls_number_parameters 232
_refine_ls_number_reflns 4101
_refine_ls_number_restraints 0
_refine_ls_restrained_S_all 1.026
_refine_ls_R_factor_all 0.0472
_refine_ls_R_factor_gt 0.0390
_refine_ls_shift/su_max 0.000
_refine_ls_shift/su_mean 0.000
_refine_ls_structure_factor_coef Fsqd
_refine_ls_weighting_details 'calc w=1/[\s^2^(Fo^2^)+(0.0526P)^2^+0.2092P] where P=(Fo^2^+2Fc^2^)/3'
_refine_ls_weighting_scheme calc
_refine_ls_wR_factor_gt 0.1002
_refine_ls_wR_factor_ref 0.1053
_reflns_number_gt 3515
_reflns_number_total 4101
_reflns_threshold_expression >2sigma(I)
_cod_data_source_file c3ob26837c.txt
_cod_data_source_block is_sd283
_cod_database_code 7152995

loop_
_symmetry_equiv_pos_as_xyz
'x, y, z'
'-x, -y, -z'

loop_
_atom_site_label
_atom_site_type_symbol
_atom_site_fract_x
_atom_site_fract_y
_atom_site_fract_z
_atom_site_U_iso_or_equiv
_atom_site_adp_type
_atom_site_occupancy
_atom_site_symmetry_multiplicity
_atom_site_calc_flag
_atom_site_refinement_flags
C1 C 0.67860(15) 0.80569(12) 0.35001(10) 0.0221(2) Uani 1 1 d .
C2 C 0.52217(14) 0.73219(11) 0.26315(9) 0.0189(2) Uani 1 1 d .
C3 C 0.39565(14) 0.83615(11) 0.18124(9) 0.0188(2) Uani 1 1 d .
C4 C 0.30087(14) 0.74579(12) 0.06422(9) 0.0193(2) Uani 1 1 d .
C5 C 0.22738(15) 0.81636(14) -0.04346(10) 0.0246(2) Uani 1 1 d .
H5 H 0.2346 0.9270 -0.0448 0.029 Uiso 1 1 calc R
C6 C 0.14399(16) 0.72516(15) -0.14822(11) 0.0294(3) Uani 1 1 d .
H6 H 0.0926 0.7744 -0.2205 0.035 Uiso 1 1 calc R
C7 C 0.13408(16) 0.56180(15) -0.14949(11) 0.0288(3) Uani 1 1 d .
H7 H 0.0765 0.5005 -0.2218 0.035 Uiso 1 1 calc R
C8 C 0.20963(15) 0.49085(13) -0.04347(10) 0.0237(2) Uani 1 1 d .
C9 C 0.22460(16) 0.32238(13) -0.01556(11) 0.0275(2) Uani 1 1 d .
H9A H 0.2824 0.2667 -0.0728 0.033 Uiso 1 1 calc R
H9B H 0.1012 0.2695 -0.0203 0.033 Uiso 1 1 calc R
C10 C 0.34705(17) 0.32760(12) 0.11426(11) 0.0271(2) Uani 1 1 d .
H10A H 0.2898 0.2594 0.1651 0.033 Uiso 1 1 calc R
H10B H 0.4706 0.2927 0.1145 0.033 Uiso 1 1 calc R
C11 C 0.28950(14) 0.58447(12) 0.06134(10) 0.0195(2) Uani 1 1 d .
C12 C 0.48878(14) 0.57078(11) 0.25681(9) 0.0183(2) Uani 1 1 d .
C13 C 0.72725(16) 0.55677(13) 0.44349(10) 0.0250(2) Uani 1 1 d .
C14 C 0.24854(16) 0.88690(12) 0.24617(11) 0.0240(2) Uani 1 1 d .
C15 C 0.51966(19) 0.32615(13) 0.37135(12) 0.0314(3) Uani 1 1 d .
H15A H 0.3842 0.3151 0.3498 0.047 Uiso 1 1 calc R
H15B H 0.5661 0.3066 0.4571 0.047 Uiso 1 1 calc R
H15C H 0.5660 0.2506 0.3214 0.047 Uiso 1 1 calc R
C16 C 0.94460(18) 0.78444(15) 0.52106(12) 0.0323(3) Uani 1 1 d .
H16A H 0.9044 0.8523 0.5794 0.048 Uiso 1 1 calc R
H16B H 1.0216 0.8468 0.4794 0.048 Uiso 1 1 calc R
H16C H 1.0164 0.7035 0.5639 0.048 Uiso 1 1 calc R
F1 F 0.14480(10) 0.76422(8) 0.26912(7) 0.03193(18) Uani 1 1 d .
F2 F 0.32496(11) 0.96594(9) 0.35260(7) 0.0374(2) Uani 1 1 d .
F3 F 0.13181(11) 0.98034(9) 0.17980(8) 0.03634(19) Uani 1 1 d .
H1 H 0.579(3) 0.994(2) 0.2195(18) 0.056(5) Uiso 1 1 d .
N1 N 0.36213(13) 0.49537(10) 0.16059(8) 0.02008(18) Uani 1 1 d .
N2 N 0.58401(13) 0.48608(10) 0.34987(8) 0.02193(19) Uani 1 1 d .
N3 N 0.78193(13) 0.71048(11) 0.43188(9) 0.0242(2) Uani 1 1 d .
O1 O 0.73105(13) 0.94661(10) 0.35547(8) 0.0315(2) Uani 1 1 d .
O2 O 0.48744(12) 0.97434(9) 0.15499(8) 0.02621(18) Uani 1 1 d .
O3 O 0.79992(14) 0.48553(11) 0.53032(8) 0.0356(2) Uani 1 1 d .

loop_
_atom_site_aniso_label
_atom_site_aniso_U_11
_atom_site_aniso_U_22
_atom_site_aniso_U_33
_atom_site_aniso_U_23
_atom_site_aniso_U_13
_atom_site_aniso_U_12
C1 0.0240(5) 0.0200(5) 0.0219(5) -0.0009(4) 0.0054(4) 0.0024(4)
C2 0.0216(5) 0.0155(4) 0.0195(5) 0.0009(4) 0.0052(4) 0.0017(3)
C3 0.0211(5) 0.0134(4) 0.0221(5) 0.0019(3) 0.0060(4) -0.0001(3)
C4 0.0182(5) 0.0199(5) 0.0204(5) 0.0017(4) 0.0060(4) 0.0007(3)
C5 0.0224(5) 0.0264(5) 0.0257(5) 0.0056(4) 0.0065(4) 0.0031(4)
C6 0.0244(6) 0.0412(7) 0.0223(5) 0.0053(5) 0.0042(4) 0.0037(5)
C7 0.0218(5) 0.0402(7) 0.0228(5) -0.0062(5) 0.0054(4) -0.0034(4)
C8 0.0185(5) 0.0257(5) 0.0272(5) -0.0055(4) 0.0089(4) -0.0041(4)
C9 0.0272(6) 0.0227(5) 0.0330(6) -0.0095(4) 0.0123(5) -0.0056(4)
C10 0.0296(6) 0.0149(5) 0.0366(6) -0.0045(4) 0.0092(5) 0.0002(4)
C11 0.0183(5) 0.0198(5) 0.0215(5) 0.0000(4) 0.0073(4) 0.0001(3)
C12 0.0199(5) 0.0162(4) 0.0210(5) 0.0015(4) 0.0088(4) 0.0023(3)
C13 0.0293(6) 0.0257(5) 0.0227(5) 0.0027(4) 0.0095(4) 0.0103(4)
C14 0.0272(5) 0.0182(5) 0.0275(5) 0.0006(4) 0.0078(4) 0.0040(4)
C15 0.0439(7) 0.0187(5) 0.0361(6) 0.0094(5) 0.0168(6) 0.0047(5)
C16 0.0291(6) 0.0349(6) 0.0273(6) -0.0060(5) -0.0037(5) 0.0071(5)
F1 0.0334(4) 0.0277(4) 0.0406(4) 0.0038(3) 0.0207(3) 0.0006(3)
F2 0.0411(4) 0.0365(4) 0.0347(4) -0.0141(3) 0.0117(3) 0.0050(3)
F3 0.0345(4) 0.0298(4) 0.0476(5) 0.0080(3) 0.0114(3) 0.0161(3)
N1 0.0232(4) 0.0130(4) 0.0247(4) -0.0003(3) 0.0079(4) -0.0003(3)
N2 0.0274(5) 0.0167(4) 0.0242(4) 0.0048(3) 0.0096(4) 0.0056(3)
N3 0.0248(5) 0.0246(5) 0.0211(4) -0.0011(4) 0.0015(4) 0.0045(4)
O1 0.0334(5) 0.0203(4) 0.0343(5) -0.0028(3) -0.0019(4) -0.0042(3)
O2 0.0293(4) 0.0173(4) 0.0304(4) 0.0064(3) 0.0049(3) -0.0043(3)
O3 0.0433(5) 0.0365(5) 0.0278(4) 0.0102(4) 0.0058(4) 0.0161(4)

loop_
_atom_type_symbol
_atom_type_description
_atom_type_scat_dispersion_real
_atom_type_scat_dispersion_imag
_atom_type_scat_source
C C 0.0033 0.0016 'International Tables Vol C Tables 4.2.6.8 and 6.1.1.4'
H H 0.0000 0.0000 'International Tables Vol C Tables 4.2.6.8 and 6.1.1.4'
N N 0.0061 0.0033 'International Tables Vol C Tables 4.2.6.8 and 6.1.1.4'
O O 0.0106 0.0060 'International Tables Vol C Tables 4.2.6.8 and 6.1.1.4'
F F 0.0171 0.0103 'International Tables Vol C Tables 4.2.6.8 and 6.1.1.4'

loop_
_geom_angle_atom_site_label_1
_geom_angle_atom_site_label_2
_geom_angle_atom_site_label_3
_geom_angle
O1 C1 N3 118.21(10)
O1 C1 C2 124.81(10)
N3 C1 C2 116.95(9)
C12 C2 C1 119.72(10)
C12 C2 C3 122.41(9)
C1 C2 C3 117.87(9)
O2 C3 C4 108.95(8)
O2 C3 C2 113.86(9)
C4 C3 C2 109.55(8)
O2 C3 C14 106.81(8)
C4 C3 C14 109.16(9)
C2 C3 C14 108.39(9)
C11 C4 C5 117.83(10)
C11 C4 C3 118.70(9)
C5 C4 C3 123.44(9)
C6 C5 C4 120.13(11)
C6 C5 H5 119.9
C4 C5 H5 119.9
C5 C6 C7 121.23(11)
C5 C6 H6 119.4
C7 C6 H6 119.4
C8 C7 C6 118.98(10)
C8 C7 H7 120.5
C6 C7 H7 120.5
C7 C8 C11 118.90(11)
C7 C8 C9 132.02(10)
C11 C8 C9 109.08(10)
C8 C9 C10 104.43(9)
C8 C9 H9A 110.9
C10 C9 H9A 110.9
C8 C9 H9B 110.9
C10 C9 H9B 110.9
H9A C9 H9B 108.9
N1 C10 C9 105.38(9)
N1 C10 H10A 110.7
C9 C10 H10A 110.7
N1 C10 H10B 110.7
C9 C10 H10B 110.7
H10A C10 H10B 108.8
C4 C11 C8 122.91(10)
C4 C11 N1 124.96(9)
C8 C11 N1 112.09(9)
N1 C12 N2 120.02(9)
N1 C12 C2 120.60(9)
N2 C12 C2 119.37(9)
O3 C13 N3 121.96(11)
O3 C13 N2 121.50(11)
N3 C13 N2 116.54(10)
F1 C14 F2 107.05(9)
F1 C14 F3 106.68(9)
F2 C14 F3 106.73(9)
F1 C14 C3 111.96(8)
F2 C14 C3 112.01(9)
F3 C14 C3 112.05(9)
N2 C15 H15A 109.5
N2 C15 H15B 109.5
H15A C15 H15B 109.5
N2 C15 H15C 109.5
H15A C15 H15C 109.5
H15B C15 H15C 109.5
N3 C16 H16A 109.5
N3 C16 H16B 109.5
H16A C16 H16B 109.5
N3 C16 H16C 109.5
H16A C16 H16C 109.5
H16B C16 H16C 109.5
C12 N1 C11 117.17(8)
C12 N1 C10 128.95(9)
C11 N1 C10 107.71(9)
C12 N2 C13 121.63(9)
C12 N2 C15 122.79(10)
C13 N2 C15 114.48(10)
C13 N3 C1 123.51(10)
C13 N3 C16 118.45(10)
C1 N3 C16 117.51(10)
C3 O2 H1 103.3(12)

loop_
_geom_bond_atom_site_label_1
_geom_bond_atom_site_label_2
_geom_bond_distance
C1 O1 1.2422(13)
C1 N3 1.3905(14)
C1 C2 1.4256(15)
C2 C12 1.3886(13)
C2 C3 1.5218(14)
C3 O2 1.4124(12)
C3 C4 1.5040(14)
C3 C14 1.5441(15)
C4 C11 1.3816(14)
C4 C5 1.3978(15)
C5 C6 1.3860(16)
C5 H5 0.9500
C6 C7 1.4000(18)
C6 H6 0.9500
C7 C8 1.3877(17)
C7 H7 0.9500
C8 C11 1.3919(14)
C8 C9 1.5007(16)
C9 C10 1.5354(18)
C9 H9A 0.9900
C9 H9B 0.9900
C10 N1 1.5014(13)
C10 H10A 0.9900
C10 H10B 0.9900
C11 N1 1.4104(14)
C12 N1 1.3680(14)
C12 N2 1.3881(13)
C13 O3 1.2175(14)
C13 N3 1.3783(15)
C13 N2 1.3988(15)
C14 F1 1.3408(13)
C14 F2 1.3415(13)
C14 F3 1.3418(13)
C15 N2 1.4764(14)
C15 H15A 0.9800
C15 H15B 0.9800
C15 H15C 0.9800
C16 N3 1.4687(15)
C16 H16A 0.9800
C16 H16B 0.9800
C16 H16C 0.9800
O2 H1 0.87(2)

loop_
_geom_torsion_atom_site_label_1
_geom_torsion_atom_site_label_2
_geom_torsion_atom_site_label_3
_geom_torsion_atom_site_label_4
_geom_torsion
O1 C1 C2 C12 172.64(11)
N3 C1 C2 C12 -5.41(15)
O1 C1 C2 C3 -8.17(17)
N3 C1 C2 C3 173.78(9)
C12 C2 C3 O2 -149.87(10)
C1 C2 C3 O2 30.96(13)
C12 C2 C3 C4 -27.61(13)
C1 C2 C3 C4 153.23(9)
C12 C2 C3 C14 91.42(11)
C1 C2 C3 C14 -87.75(11)
O2 C3 C4 C11 145.72(9)
C2 C3 C4 C11 20.57(13)
C14 C3 C4 C11 -97.98(11)
O2 C3 C4 C5 -32.50(14)
C2 C3 C4 C5 -157.66(10)
C14 C3 C4 C5 83.80(12)
C11 C4 C5 C6 0.93(16)
C3 C4 C5 C6 179.17(10)
C4 C5 C6 C7 -1.10(17)
C5 C6 C7 C8 -0.04(18)
C6 C7 C8 C11 1.29(16)
C6 C7 C8 C9 -178.77(11)
C7 C8 C9 C10 172.44(12)
C11 C8 C9 C10 -7.62(12)
C8 C9 C10 N1 11.05(11)
C5 C4 C11 C8 0.36(16)
C3 C4 C11 C8 -177.96(9)
C5 C4 C11 N1 177.73(10)
C3 C4 C11 N1 -0.60(15)
C7 C8 C11 C4 -1.49(16)
C9 C8 C11 C4 178.56(10)
C7 C8 C11 N1 -179.16(10)
C9 C8 C11 N1 0.89(12)
C1 C2 C12 N1 -167.46(10)
C3 C2 C12 N1 13.39(15)
C1 C2 C12 N2 13.16(15)
C3 C2 C12 N2 -166.00(9)
O2 C3 C14 F1 176.28(9)
C4 C3 C14 F1 58.63(12)
C2 C3 C14 F1 -60.64(11)
O2 C3 C14 F2 -63.45(11)
C4 C3 C14 F2 178.90(9)
C2 C3 C14 F2 59.62(11)
O2 C3 C14 F3 56.46(11)
C4 C3 C14 F3 -61.19(11)
C2 C3 C14 F3 179.54(8)
N2 C12 N1 C11 -171.27(9)
C2 C12 N1 C11 9.35(14)
N2 C12 N1 C10 -22.57(16)
C2 C12 N1 C10 158.05(10)
C4 C11 N1 C12 -16.20(15)
C8 C11 N1 C12 161.42(9)
C4 C11 N1 C10 -171.11(10)
C8 C11 N1 C10 6.51(12)
C9 C10 N1 C12 -161.88(10)
C9 C10 N1 C11 -10.90(11)
N1 C12 N2 C13 173.56(9)
C2 C12 N2 C13 -7.06(15)
N1 C12 N2 C15 -19.06(15)
C2 C12 N2 C15 160.32(10)
O3 C13 N2 C12 173.62(10)
N3 C13 N2 C12 -6.66(15)
O3 C13 N2 C15 5.26(16)
N3 C13 N2 C15 -175.02(9)
O3 C13 N3 C1 -165.28(11)
N2 C13 N3 C1 15.01(16)
O3 C13 N3 C16 6.18(17)
N2 C13 N3 C16 -173.54(10)
O1 C1 N3 C13 172.72(10)
C2 C1 N3 C13 -9.09(16)
O1 C1 N3 C16 1.19(16)
C2 C1 N3 C16 179.38(10)
